data_4504082
loop_
_publ_author_name
'Roy, Saikat'
'Bhatt, Prashant M.'
'Nangia, Ashwini'
'Kruger, Gert J.'

_publ_section_title
;
 Stable Polymorph of Venlafaxine Hydrochloride by Solid-to-Solid Phase
 Transition at High Temperature
;
_journal_issue 3
_journal_name_full 'Crystal Growth &amp; Design'
_journal_page_first 476
_journal_paper_doi 10.1021/cg0607699
_journal_volume 7
_journal_year 2007
_chemical_formula_moiety 'C17 H28 N O2, Cl'
_chemical_formula_sum 'C17 H28 Cl N O2'
_chemical_formula_weight 313.85
_chemical_name_common 'Venlafaxine hydrochloride'
_chemical_name_systematic
; 
 ? 
;
_space_group_IT_number 14
_symmetry_cell_setting monoclinic
_symmetry_space_group_name_Hall '-P 2yn'
_symmetry_space_group_name_H-M 'P 1 21/n 1'
_atom_sites_solution_hydrogens geom
_atom_sites_solution_primary direct
_atom_sites_solution_secondary difmap
_audit_creation_method SHELXL-97
_cell_angle_alpha 90.00
_cell_angle_beta 92.16(3)
_cell_angle_gamma 90.00
_cell_formula_units_Z 8
_cell_length_a 5.887(10)
_cell_length_b 19.37(3)
_cell_length_c 31.41(5)
_cell_measurement_temperature 100(2)
_cell_volume 3579(10)
_computing_cell_refinement 'Bruker SMART'
_computing_data_collection 'Bruker SMART'
_computing_data_reduction 'Bruker SAINT'
_computing_molecular_graphics 'Bruker SHELXTL'
_computing_publication_material 'Bruker SHELXTL'
_computing_structure_refinement 'SHELXL-97 (Sheldrick, 1997)'
_computing_structure_solution 'SHELXS-97 (Sheldrick, 1990)'
_diffrn_ambient_temperature 100(2)
_diffrn_measured_fraction_theta_full 0.979
_diffrn_measured_fraction_theta_max 0.979
_diffrn_measurement_device_type 'CCD area detector'
_diffrn_measurement_method 'phi and omega scans'
_diffrn_radiation_monochromator graphite
_diffrn_radiation_source 'fine-focus sealed tube'
_diffrn_radiation_type MoK\a
_diffrn_radiation_wavelength 0.71073
_diffrn_reflns_av_R_equivalents 0.6565
_diffrn_reflns_av_sigmaI/netI 0.4814
_diffrn_reflns_limit_h_max 6
_diffrn_reflns_limit_h_min -6
_diffrn_reflns_limit_k_max 20
_diffrn_reflns_limit_k_min -20
_diffrn_reflns_limit_l_max 33
_diffrn_reflns_limit_l_min -33
_diffrn_reflns_number 26361
_diffrn_reflns_theta_full 22.50
_diffrn_reflns_theta_max 22.50
_diffrn_reflns_theta_min 1.24
_exptl_absorpt_coefficient_mu 0.218
_exptl_absorpt_correction_type none
_exptl_crystal_colour colorless
_exptl_crystal_density_diffrn 1.165
_exptl_crystal_density_method 'not measured'
_exptl_crystal_description Plate
_exptl_crystal_F_000 1360
_exptl_crystal_size_max 0.20
_exptl_crystal_size_mid 0.04
_exptl_crystal_size_min 0.02
_refine_diff_density_max 0.510
_refine_diff_density_min -0.394
_refine_diff_density_rms 0.100
_refine_ls_extinction_method none
_refine_ls_goodness_of_fit_ref 0.950
_refine_ls_hydrogen_treatment mixed
_refine_ls_matrix_type full
_refine_ls_number_parameters 397
_refine_ls_number_reflns 4591
_refine_ls_number_restraints 0
_refine_ls_restrained_S_all 0.950
_refine_ls_R_factor_all 0.3293
_refine_ls_R_factor_gt 0.1073
_refine_ls_shift/su_max 2.771
_refine_ls_shift/su_mean 0.059
_refine_ls_structure_factor_coef Fsqd
_refine_ls_weighting_details 'calc w=1/[\s^2^(Fo^2^)+(0.0715P)^2^+0.0000P] where P=(Fo^2^+2Fc^2^)/3'
_refine_ls_weighting_scheme calc
_refine_ls_wR_factor_gt 0.2029
_refine_ls_wR_factor_ref 0.3127
_reflns_number_gt 1315
_reflns_number_total 4591
_reflns_threshold_expression >2sigma(I)
_cod_data_source_file cg0607699si20061031_071143.cif
_cod_data_source_block an434_m
_cod_original_sg_symbol_H-M P2(1)/n
_cod_database_code 4504082

loop_
_symmetry_equiv_pos_as_xyz
'x, y, z'
'-x+1/2, y+1/2, -z+1/2'
'-x, -y, -z'
'x-1/2, -y-1/2, z-1/2'

loop_
_atom_site_label
_atom_site_type_symbol
_atom_site_fract_x
_atom_site_fract_y
_atom_site_fract_z
_atom_site_U_iso_or_equiv
_atom_site_adp_type
_atom_site_occupancy
_atom_site_symmetry_multiplicity
_atom_site_calc_flag
_atom_site_refinement_flags
Cl1 Cl 0.2596(6) 0.02292(19) 0.20441(14) 0.0387(13) Uani 1 1 d .
O3 O 0.1329(15) 0.4565(4) 0.1301(3) 0.036(3) Uani 1 1 d .
H3 H 0.1256 0.4286 0.1496 0.055 Uiso 1 1 calc R
O4 O 0.6194(15) 0.7700(4) 0.1726(3) 0.040(3) Uani 1 1 d .
N1 N 0.6473(19) 0.4125(6) 0.2170(4) 0.025(3) Uani 1 1 d .
H35 H 0.74(2) 0.385(6) 0.201(4) 0.030 Uiso 1 1 calc .
C16 C 0.822(2) -0.0379(7) 0.1355(4) 0.027(4) Uani 1 1 d .
H16A H 0.6609 -0.0479 0.1339 0.032 Uiso 1 1 calc R
H16B H 0.8611 -0.0208 0.1639 0.032 Uiso 1 1 calc R
C28 C 0.370(2) 0.4555(7) 0.1129(5) 0.030(4) Uani 1 1 d .
O2 O 0.7064(18) 0.2748(5) -0.0292(4) 0.047(3) Uani 1 1 d .
O1 O 1.1187(15) 0.0392(4) 0.1062(3) 0.043(3) Uani 1 1 d .
H36 H 1.1452 0.0551 0.1301 0.065 Uiso 1 1 calc R
C6 C 0.894(2) 0.1826(7) 0.0637(5) 0.026(4) Uani 1 1 d .
H6 H 1.0216 0.1850 0.0820 0.031 Uiso 1 1 calc R
C7 C 0.886(2) 0.2258(7) 0.0283(5) 0.024(4) Uani 1 1 d .
H7 H 1.0106 0.2533 0.0223 0.029 Uiso 1 1 calc R
N2 N 0.593(2) 0.1420(6) 0.1818(4) 0.031(4) Uani 1 1 d .
H2 H 0.50(2) 0.105(7) 0.185(4) 0.037 Uiso 1 1 calc .
C4 C 0.723(2) 0.0852(8) 0.1107(5) 0.027(4) Uani 1 1 d .
H4 H 0.57(2) 0.069(6) 0.113(4) 0.032 Uiso 1 1 calc .
C25 C 0.382(2) 0.5930(7) 0.1763(5) 0.036(5) Uani 1 1 d .
H25 H 0.2581 0.5686 0.1859 0.043 Uiso 1 1 calc R
C10 C 0.878(2) 0.0174(7) 0.1023(6) 0.036(5) Uani 1 1 d .
C9 C 0.529(2) 0.1776(8) 0.0108(5) 0.042(5) Uani 1 1 d .
H9 H 0.4069 0.1733 -0.0087 0.050 Uiso 1 1 calc R
C36 C 0.791(2) 0.1187(7) 0.1527(5) 0.034(4) Uani 1 1 d .
H36A H 0.8824 0.1590 0.1468 0.041 Uiso 1 1 calc R
H36B H 0.8867 0.0866 0.1688 0.041 Uiso 1 1 calc R
C29 C 0.371(2) 0.5064(7) 0.0759(5) 0.033(4) Uani 1 1 d .
H29A H 0.3182 0.5509 0.0856 0.039 Uiso 1 1 calc R
H29B H 0.5260 0.5121 0.0671 0.039 Uiso 1 1 calc R
C2 C 0.661(3) 0.1653(7) 0.2237(5) 0.035(4) Uani 1 1 d .
H2A H 0.7293 0.2101 0.2218 0.053 Uiso 1 1 calc R
H2B H 0.7693 0.1335 0.2362 0.053 Uiso 1 1 calc R
H2C H 0.5305 0.1678 0.2410 0.053 Uiso 1 1 calc R
C32 C 0.286(3) 0.3594(8) 0.0599(5) 0.044(5) Uani 1 1 d .
H32A H 0.1312 0.3540 0.0690 0.053 Uiso 1 1 calc R
H32B H 0.3383 0.3148 0.0503 0.053 Uiso 1 1 calc R
C33 C 0.430(2) 0.3823(7) 0.0960(5) 0.036(5) Uani 1 1 d .
H33A H 0.5870 0.3824 0.0876 0.043 Uiso 1 1 calc R
H33B H 0.4178 0.3493 0.1190 0.043 Uiso 1 1 calc R
C5 C 0.721(2) 0.1352(7) 0.0735(5) 0.028(4) Uani 1 1 d .
C22 C 0.764(2) 0.6628(7) 0.1485(5) 0.044(5) Uani 1 1 d .
H22 H 0.8907 0.6865 0.1393 0.053 Uiso 1 1 calc R
C1 C 0.448(3) 0.1972(7) 0.1596(6) 0.061(6) Uani 1 1 d .
H1A H 0.3179 0.2070 0.1761 0.092 Uiso 1 1 calc R
H1B H 0.3981 0.1810 0.1319 0.092 Uiso 1 1 calc R
H1C H 0.5361 0.2385 0.1566 0.092 Uiso 1 1 calc R
C23 C 0.587(2) 0.6986(7) 0.1680(5) 0.039(5) Uani 1 1 d .
C19 C 0.559(2) 0.3700(7) 0.2536(5) 0.036(5) Uani 1 1 d .
H19A H 0.4795 0.3996 0.2725 0.054 Uiso 1 1 calc R
H19B H 0.6844 0.3486 0.2688 0.054 Uiso 1 1 calc R
H19C H 0.4572 0.3351 0.2425 0.054 Uiso 1 1 calc R
C35 C 0.549(2) 0.5553(6) 0.1558(5) 0.022(4) Uani 1 1 d .
C38 C 0.696(2) 0.2275(7) 0.0027(5) 0.030(4) Uani 1 1 d .
C18 C 0.793(2) 0.4715(7) 0.2334(5) 0.036(5) Uani 1 1 d .
H18A H 0.8338 0.5003 0.2100 0.054 Uiso 1 1 calc R
H18B H 0.9286 0.4536 0.2473 0.054 Uiso 1 1 calc R
H18C H 0.7101 0.4983 0.2533 0.054 Uiso 1 1 calc R
C13 C 1.002(3) -0.0768(7) 0.0488(5) 0.044(5) Uani 1 1 d .
H13A H 1.1625 -0.0659 0.0514 0.053 Uiso 1 1 calc R
H13B H 0.9678 -0.0943 0.0204 0.053 Uiso 1 1 calc R
C12 C 0.854(2) -0.0107(7) 0.0576(5) 0.035(5) Uani 1 1 d .
H12A H 0.8963 0.0253 0.0379 0.042 Uiso 1 1 calc R
H12B H 0.6958 -0.0218 0.0516 0.042 Uiso 1 1 calc R
C15 C 0.959(2) -0.1047(7) 0.1270(6) 0.043(5) Uani 1 1 d .
H15A H 1.1183 -0.0956 0.1336 0.051 Uiso 1 1 calc R
H15B H 0.9103 -0.1402 0.1464 0.051 Uiso 1 1 calc R
C37 C 0.531(2) 0.4758(8) 0.1498(5) 0.030(4) Uani 1 1 d .
H37 H 0.68(2) 0.459(6) 0.143(4) 0.037 Uiso 1 1 calc .
C30 C 0.226(3) 0.4843(8) 0.0383(5) 0.047(5) Uani 1 1 d .
H30A H 0.2426 0.5173 0.0154 0.056 Uiso 1 1 calc R
H30B H 0.0679 0.4846 0.0460 0.056 Uiso 1 1 calc R
C3 C 0.464(2) 0.4384(7) 0.1898(5) 0.039(5) Uani 1 1 d .
H3A H 0.3738 0.4697 0.2064 0.046 Uiso 1 1 calc R
H3B H 0.3669 0.3999 0.1815 0.046 Uiso 1 1 calc R
C34 C 0.427(2) 0.8093(7) 0.1896(5) 0.055(6) Uani 1 1 d .
H34A H 0.2972 0.8053 0.1704 0.082 Uiso 1 1 calc R
H34B H 0.4691 0.8570 0.1925 0.082 Uiso 1 1 calc R
H34C H 0.3911 0.7911 0.2170 0.082 Uiso 1 1 calc R
C31 C 0.288(2) 0.4116(9) 0.0222(5) 0.055(6) Uani 1 1 d .
H31A H 0.4375 0.4125 0.0103 0.066 Uiso 1 1 calc R
H31B H 0.1791 0.3973 0.0000 0.066 Uiso 1 1 calc R
C8 C 0.536(2) 0.1355(8) 0.0453(5) 0.036(5) Uani 1 1 d .
H8 H 0.4140 0.1063 0.0500 0.043 Uiso 1 1 calc R
C21 C 0.747(2) 0.5921(7) 0.1434(4) 0.029(4) Uani 1 1 d .
H21 H 0.8659 0.5680 0.1316 0.035 Uiso 1 1 calc R
C24 C 0.386(2) 0.6629(7) 0.1835(5) 0.038(5) Uani 1 1 d .
H24 H 0.2707 0.6858 0.1971 0.046 Uiso 1 1 calc R
C17 C 0.539(3) 0.2758(8) -0.0608(5) 0.057(6) Uani 1 1 d .
H17A H 0.3929 0.2792 -0.0482 0.085 Uiso 1 1 calc R
H17B H 0.5450 0.2340 -0.0772 0.085 Uiso 1 1 calc R
H17C H 0.5603 0.3148 -0.0790 0.085 Uiso 1 1 calc R
C14 C 0.937(3) -0.1319(8) 0.0834(5) 0.048(5) Uani 1 1 d .
H14A H 0.7813 -0.1468 0.0778 0.058 Uiso 1 1 calc R
H14B H 1.0345 -0.1719 0.0810 0.058 Uiso 1 1 calc R
Cl2 Cl 0.9825(6) 0.31128(18) 0.17436(14) 0.0406(13) Uani 1 1 d .

loop_
_atom_site_aniso_label
_atom_site_aniso_U_11
_atom_site_aniso_U_22
_atom_site_aniso_U_33
_atom_site_aniso_U_23
_atom_site_aniso_U_13
_atom_site_aniso_U_12
Cl1 0.008(2) 0.031(2) 0.077(4) 0.005(2) -0.010(2) -0.0052(19)
O3 0.004(6) 0.035(6) 0.070(8) 0.011(6) -0.010(5) 0.002(5)
O4 0.004(6) 0.013(6) 0.103(10) 0.001(6) -0.002(6) 0.001(5)
N1 0.002(7) 0.031(8) 0.043(10) 0.007(7) -0.009(6) 0.013(6)
C16 0.000(8) 0.039(10) 0.040(11) -0.003(9) -0.001(7) 0.004(7)
C28 0.000(8) 0.023(9) 0.066(13) -0.023(9) -0.005(8) -0.001(7)
O2 0.031(8) 0.038(7) 0.070(9) 0.016(7) -0.015(7) -0.006(5)
O1 0.003(6) 0.032(6) 0.095(9) -0.010(6) -0.006(6) -0.001(5)
C6 0.000(8) 0.040(10) 0.037(12) -0.008(9) -0.004(7) 0.000(8)
C7 0.007(9) 0.026(9) 0.040(12) -0.010(9) -0.008(8) -0.005(7)
N2 0.016(8) 0.024(8) 0.053(11) -0.015(8) 0.006(7) -0.003(6)
C4 0.000(8) 0.044(11) 0.035(12) 0.002(9) -0.002(8) 0.001(8)
C25 0.010(9) 0.015(10) 0.083(15) -0.015(9) 0.017(9) -0.011(7)
C10 0.006(8) 0.013(9) 0.089(15) -0.003(10) -0.012(9) 0.001(7)
C9 0.011(10) 0.034(11) 0.079(15) 0.016(11) -0.010(9) -0.019(8)
C36 0.004(8) 0.032(10) 0.066(13) 0.005(9) -0.002(9) 0.008(7)
C29 0.000(8) 0.030(10) 0.068(13) 0.005(10) 0.003(8) 0.004(7)
C2 0.032(11) 0.036(10) 0.039(13) -0.007(9) 0.013(9) -0.015(8)
C32 0.033(12) 0.041(12) 0.058(15) -0.011(10) -0.001(10) 0.007(9)
C33 0.004(8) 0.037(11) 0.067(14) -0.021(9) 0.003(8) -0.002(7)
C5 0.007(9) 0.012(9) 0.063(13) 0.014(9) 0.000(8) -0.008(7)
C22 0.007(9) 0.013(10) 0.112(17) 0.018(9) -0.011(9) -0.004(7)
C1 0.024(11) 0.019(10) 0.140(19) -0.002(11) -0.003(11) -0.006(8)
C23 0.008(9) 0.013(9) 0.094(16) 0.014(9) -0.006(9) 0.009(8)
C19 0.005(9) 0.030(10) 0.074(14) 0.009(10) 0.002(8) -0.003(7)
C35 0.014(9) 0.001(8) 0.051(12) -0.002(8) -0.008(8) -0.001(7)
C38 0.002(9) 0.010(9) 0.079(14) 0.001(9) 0.008(9) 0.012(7)
C18 0.000(8) 0.021(9) 0.086(14) -0.013(9) -0.013(8) 0.010(7)
C13 0.053(13) 0.026(10) 0.053(13) 0.002(9) -0.016(10) 0.036(9)
C12 0.020(10) 0.025(10) 0.059(14) -0.006(9) -0.006(9) 0.006(7)
C15 0.000(8) 0.023(9) 0.104(17) 0.002(10) -0.008(9) 0.003(7)
C37 0.007(9) 0.039(11) 0.046(13) -0.009(10) 0.012(8) 0.005(8)
C30 0.015(9) 0.040(11) 0.083(15) -0.012(10) -0.019(9) -0.006(9)
C3 0.014(10) 0.032(10) 0.067(14) 0.009(9) -0.030(9) 0.012(8)
C34 0.009(9) 0.025(10) 0.131(18) -0.018(10) 0.009(10) 0.011(8)
C31 0.000(9) 0.077(15) 0.087(16) -0.017(13) -0.007(9) -0.018(9)
C8 0.004(9) 0.028(10) 0.076(15) -0.013(10) 0.001(9) 0.005(7)
C21 0.007(9) 0.023(10) 0.057(13) -0.002(8) -0.007(8) 0.009(7)
C24 0.005(9) 0.032(11) 0.078(14) 0.005(9) 0.000(9) -0.002(7)
C17 0.037(12) 0.045(12) 0.085(15) 0.009(10) -0.036(11) -0.013(9)
C14 0.046(12) 0.031(11) 0.067(15) -0.010(11) -0.011(10) 0.010(9)
Cl2 0.005(2) 0.022(2) 0.095(4) -0.003(2) 0.006(2) 0.0001(18)

loop_
_atom_type_symbol
_atom_type_description
_atom_type_scat_dispersion_real
_atom_type_scat_dispersion_imag
_atom_type_scat_source
C C 0.0033 0.0016 'International Tables Vol C Tables 4.2.6.8 and 6.1.1.4'
H H 0.0000 0.0000 'International Tables Vol C Tables 4.2.6.8 and 6.1.1.4'
N N 0.0061 0.0033 'International Tables Vol C Tables 4.2.6.8 and 6.1.1.4'
O O 0.0106 0.0060 'International Tables Vol C Tables 4.2.6.8 and 6.1.1.4'
Cl Cl 0.1484 0.1585 'International Tables Vol C Tables 4.2.6.8 and 6.1.1.4'

loop_
_geom_angle_atom_site_label_1
_geom_angle_atom_site_label_2
_geom_angle_atom_site_label_3
_geom_angle
C28 O3 H3 109.5
C23 O4 C34 116.3(11)
C3 N1 C18 110.0(11)
C3 N1 C19 111.4(12)
C18 N1 C19 111.0(11)
C3 N1 H35 100(8)
C18 N1 H35 108(8)
C19 N1 H35 116(8)
C10 C16 C15 109.7(12)
C10 C16 H16A 109.7
C15 C16 H16A 109.7
C10 C16 H16B 109.7
C15 C16 H16B 109.7
H16A C16 H16B 108.2
O3 C28 C37 106.4(12)
O3 C28 C29 107.2(11)
C37 C28 C29 113.2(12)
O3 C28 C33 111.0(11)
C37 C28 C33 110.4(12)
C29 C28 C33 108.7(13)
C38 O2 C17 119.4(12)
C10 O1 H36 109.5
C7 C6 C5 124.1(13)
C7 C6 H6 117.9
C5 C6 H6 117.9
C38 C7 C6 119.4(14)
C38 C7 H7 120.3
C6 C7 H7 120.3
C2 N2 C1 109.5(12)
C2 N2 C36 115.8(12)
C1 N2 C36 110.4(12)
C2 N2 H2 103(10)
C1 N2 H2 96(10)
C36 N2 H2 120(10)
C36 C4 C5 113.2(13)
C36 C4 C10 110.9(12)
C5 C4 C10 112.2(13)
C36 C4 H4 93(7)
C5 C4 H4 108(7)
C10 C4 H4 118(7)
C24 C25 C35 125.6(14)
C24 C25 H25 117.2
C35 C25 H25 117.2
O1 C10 C12 103.8(13)
O1 C10 C16 111.8(11)
C12 C10 C16 111.4(12)
O1 C10 C4 107.3(11)
C12 C10 C4 114.1(12)
C16 C10 C4 108.3(13)
C8 C9 C38 123.8(15)
C8 C9 H9 118.1
C38 C9 H9 118.1
C4 C36 N2 117.0(12)
C4 C36 H36A 108.0
N2 C36 H36A 108.0
C4 C36 H36B 108.0
N2 C36 H36B 108.0
H36A C36 H36B 107.3
C30 C29 C28 113.5(12)
C30 C29 H29A 108.9
C28 C29 H29A 108.9
C30 C29 H29B 108.9
C28 C29 H29B 108.9
H29A C29 H29B 107.7
N2 C2 H2A 109.5
N2 C2 H2B 109.5
H2A C2 H2B 109.5
N2 C2 H2C 109.5
H2A C2 H2C 109.5
H2B C2 H2C 109.5
C33 C32 C31 111.9(14)
C33 C32 H32A 109.2
C31 C32 H32A 109.2
C33 C32 H32B 109.3
C31 C32 H32B 109.2
H32A C32 H32B 107.9
C32 C33 C28 114.0(13)
C32 C33 H33A 108.7
C28 C33 H33A 108.7
C32 C33 H33B 108.8
C28 C33 H33B 108.8
H33A C33 H33B 107.7
C8 C5 C6 114.6(14)
C8 C5 C4 118.9(13)
C6 C5 C4 126.5(13)
C21 C22 C23 119.0(14)
C21 C22 H22 120.5
C23 C22 H22 120.5
N2 C1 H1A 109.5
N2 C1 H1B 109.5
H1A C1 H1B 109.5
N2 C1 H1C 109.5
H1A C1 H1C 109.5
H1B C1 H1C 109.5
O4 C23 C22 115.5(13)
O4 C23 C24 122.6(13)
C22 C23 C24 121.9(13)
N1 C19 H19A 109.5
N1 C19 H19B 109.5
H19A C19 H19B 109.5
N1 C19 H19C 109.5
H19A C19 H19C 109.5
H19B C19 H19C 109.5
C25 C35 C21 117.2(12)
C25 C35 C37 121.8(13)
C21 C35 C37 120.8(13)
C7 C38 O2 113.3(14)
C7 C38 C9 116.4(16)
O2 C38 C9 130.1(15)
N1 C18 H18A 109.5
N1 C18 H18B 109.5
H18A C18 H18B 109.5
N1 C18 H18C 109.5
H18A C18 H18C 109.5
H18B C18 H18C 109.5
C12 C13 C14 106.2(13)
C12 C13 H13A 110.5
C14 C13 H13A 110.5
C12 C13 H13B 110.5
C14 C13 H13B 110.5
H13A C13 H13B 108.7
C10 C12 C13 115.0(12)
C10 C12 H12A 108.5
C13 C12 H12A 108.5
C10 C12 H12B 108.5
C13 C12 H12B 108.5
H12A C12 H12B 107.5
C14 C15 C16 115.6(13)
C14 C15 H15A 108.4
C16 C15 H15A 108.4
C14 C15 H15B 108.4
C16 C15 H15B 108.4
H15A C15 H15B 107.4
C3 C37 C28 109.5(13)
C3 C37 C35 113.1(13)
C28 C37 C35 112.6(13)
C3 C37 H37 118(10)
C28 C37 H37 89(10)
C35 C37 H37 112(10)
C29 C30 C31 112.6(12)
C29 C30 H30A 109.0
C31 C30 H30A 109.1
C29 C30 H30B 109.1
C31 C30 H30B 109.1
H30A C30 H30B 107.8
N1 C3 C37 116.3(13)
N1 C3 H3A 108.2
C37 C3 H3A 108.2
N1 C3 H3B 108.2
C37 C3 H3B 108.2
H3A C3 H3B 107.4
O4 C34 H34A 109.5
O4 C34 H34B 109.5
H34A C34 H34B 109.5
O4 C34 H34C 109.5
H34A C34 H34C 109.5
H34B C34 H34C 109.5
C30 C31 C32 109.5(14)
C30 C31 H31A 109.8
C32 C31 H31A 109.8
C30 C31 H31B 109.8
C32 C31 H31B 109.8
H31A C31 H31B 108.2
C9 C8 C5 121.0(15)
C9 C8 H8 119.5
C5 C8 H8 119.5
C22 C21 C35 121.2(14)
C22 C21 H21 119.4
C35 C21 H21 119.4
C25 C24 C23 114.8(14)
C25 C24 H24 122.6
C23 C24 H24 122.6
O2 C17 H17A 109.5
O2 C17 H17B 109.5
H17A C17 H17B 109.5
O2 C17 H17C 109.5
H17A C17 H17C 109.5
H17B C17 H17C 109.5
C15 C14 C13 112.5(13)
C15 C14 H14A 109.1
C13 C14 H14A 109.1
C15 C14 H14B 109.1
C13 C14 H14B 109.1
H14A C14 H14B 107.8

loop_
_geom_bond_atom_site_label_1
_geom_bond_atom_site_label_2
_geom_bond_distance
O3 C28 1.514(16)
O3 H3 0.8200
O4 C23 1.403(15)
O4 C34 1.479(15)
N1 C3 1.441(16)
N1 C18 1.509(16)
N1 C19 1.521(17)
N1 H35 0.93(12)
C16 C10 1.539(19)
C16 C15 1.551(18)
C16 H16A 0.9700
C16 H16B 0.9700
C28 C37 1.523(19)
C28 C29 1.524(19)
C28 C33 1.561(18)
O2 C38 1.362(17)
O2 C17 1.373(16)
O1 C10 1.477(15)
O1 H36 0.8200
C6 C7 1.389(17)
C6 C5 1.418(17)
C6 H6 0.9300
C7 C38 1.353(18)
C7 H7 0.9300
N2 C2 1.432(17)
N2 C1 1.522(18)
N2 C36 1.575(18)
N2 H2 0.58(13)
C4 C36 1.508(19)
C4 C5 1.519(19)
C4 C10 1.629(19)
C4 H4 1.00(13)
C25 C24 1.371(18)
C25 C35 1.400(18)
C25 H25 0.9300
C10 C12 1.506(18)
C9 C8 1.356(19)
C9 C38 1.409(19)
C9 H9 0.9300
C36 H36A 0.9700
C36 H36B 0.9700
C29 C30 1.493(18)
C29 H29A 0.9700
C29 H29B 0.9700
C2 H2A 0.9600
C2 H2B 0.9600
C2 H2C 0.9600
C32 C33 1.460(18)
C32 C31 1.556(19)
C32 H32A 0.9700
C32 H32B 0.9700
C33 H33A 0.9700
C33 H33B 0.9700
C5 C8 1.375(18)
C22 C21 1.384(18)
C22 C23 1.41(2)
C22 H22 0.9300
C1 H1A 0.9600
C1 H1B 0.9600
C1 H1C 0.9600
C23 C24 1.470(19)
C19 H19A 0.9600
C19 H19B 0.9600
C19 H19C 0.9600
C35 C21 1.432(18)
C35 C37 1.555(19)
C18 H18A 0.9600
C18 H18B 0.9600
C18 H18C 0.9600
C13 C12 1.577(18)
C13 C14 1.579(19)
C13 H13A 0.9700
C13 H13B 0.9700
C12 H12A 0.9700
C12 H12B 0.9700
C15 C14 1.468(18)
C15 H15A 0.9700
C15 H15B 0.9700
C37 C3 1.516(19)
C37 H37 0.74(13)
C30 C31 1.54(2)
C30 H30A 0.9700
C30 H30B 0.9700
C3 H3A 0.9700
C3 H3B 0.9700
C34 H34A 0.9600
C34 H34B 0.9600
C34 H34C 0.9600
C31 H31A 0.9700
C31 H31B 0.9700
C8 H8 0.9300
C21 H21 0.9300
C24 H24 0.9300
C17 H17A 0.9600
C17 H17B 0.9600
C17 H17C 0.9600
C14 H14A 0.9700
C14 H14B 0.9700
